data_8106914
loop_
_publ_author_name
'Liu, Gang'
'Zhang, Shuang'

_publ_section_title
;
 Crystal structure of bis(1-methyl-1H-tetrazole-5-thiolato)mercury(II)
;
_journal_issue 2
_journal_name_full 'Zeitschrift f\"ur Kristallographie - New Crystal Structures'
_journal_page_first 479
_journal_page_last 480
_journal_paper_doi 10.1515/ncrs-2015-0147
_journal_volume 231
_journal_year 2016
_chemical_formula_moiety 'C4 H6 Hg N8 S2'
_chemical_formula_sum 'C4 H6 Hg N8 S2'
_chemical_formula_weight 430.88
_space_group_IT_number 14
_space_group_name_Hall '-P 2ybc'
_space_group_name_H-M_alt 'P 1 21/c 1'
_symmetry_cell_setting monoclinic
_symmetry_space_group_name_Hall '-P 2ybc'
_symmetry_space_group_name_H-M 'P 1 21/c 1'
_atom_sites_solution_hydrogens geom
_atom_sites_solution_primary direct
_atom_sites_solution_secondary difmap
_cell_angle_alpha 90.00
_cell_angle_beta 95.2990(10)
_cell_angle_gamma 90.00
_cell_formula_units_Z 2
_cell_length_a 11.8083(10)
_cell_length_b 5.6681(5)
_cell_length_c 7.6890(7)
_cell_measurement_reflns_used 1876
_cell_measurement_temperature 293(2)
_cell_measurement_theta_max 28.28
_cell_measurement_theta_min 3.04
_cell_volume 512.43(8)
_computing_cell_refinement APEX2-2005
_computing_data_collection APEX2-2005
_computing_data_reduction 'SAINT-2005 '
_computing_molecular_graphics 'SHELXTL-2008 [9]'
_computing_publication_material 'SHELXTL-2008 [9]'
_computing_structure_refinement 'SHELXTL-2008 [9]'
_computing_structure_solution 'SHELXTL-2008 [9]'
_diffrn_ambient_temperature 293(2)
_diffrn_measured_fraction_theta_full 0.995
_diffrn_measured_fraction_theta_max 0.995
_diffrn_measurement_device_type 'CCD area detector'
_diffrn_measurement_method 'phi and omega scans'
_diffrn_radiation_monochromator graphite
_diffrn_radiation_source 'fine-focus sealed tube'
_diffrn_radiation_type MoK\a
_diffrn_radiation_wavelength 0.71073
_diffrn_reflns_av_R_equivalents 0.0199
_diffrn_reflns_av_sigmaI/netI 0.0221
_diffrn_reflns_limit_h_max 13
_diffrn_reflns_limit_h_min -14
_diffrn_reflns_limit_k_max 6
_diffrn_reflns_limit_k_min -6
_diffrn_reflns_limit_l_max 9
_diffrn_reflns_limit_l_min -9
_diffrn_reflns_number 2601
_diffrn_reflns_theta_full 25.04
_diffrn_reflns_theta_max 25.04
_diffrn_reflns_theta_min 3.47
_exptl_absorpt_coefficient_mu 15.405
_exptl_absorpt_correction_T_max 0.1680
_exptl_absorpt_correction_T_min 0.0906
_exptl_absorpt_correction_type multi-scan
_exptl_absorpt_process_details 'SADABS (Bruker, 2005)'
_exptl_crystal_colour yellow
_exptl_crystal_density_diffrn 2.793
_exptl_crystal_density_method 'not measured'
_exptl_crystal_description block
_exptl_crystal_F_000 396
_exptl_crystal_size_max 0.30
_exptl_crystal_size_mid 0.26
_exptl_crystal_size_min 0.18
_refine_diff_density_max 0.430
_refine_diff_density_min -1.042
_refine_diff_density_rms 0.160
_refine_ls_extinction_method none
_refine_ls_goodness_of_fit_ref 1.082
_refine_ls_hydrogen_treatment constr
_refine_ls_matrix_type full
_refine_ls_number_parameters 70
_refine_ls_number_reflns 905
_refine_ls_number_restraints 0
_refine_ls_restrained_S_all 1.082
_refine_ls_R_factor_all 0.0226
_refine_ls_R_factor_gt 0.0193
_refine_ls_shift/su_max 0.000
_refine_ls_shift/su_mean 0.000
_refine_ls_structure_factor_coef Fsqd
_refine_ls_weighting_details 'calc w=1/[\s^2^(Fo^2^)+(0.0400P)^2^+0.0100P] where P=(Fo^2^+2Fc^2^)/3'
_refine_ls_weighting_scheme calc
_refine_ls_wR_factor_gt 0.0566
_refine_ls_wR_factor_ref 0.0583
_reflns_number_gt 804
_reflns_number_total 905
_reflns_threshold_expression >2sigma(I)
_cod_data_source_file suppl_ncrs-2015-0147_suppl.cif
_cod_data_source_block 1
_cod_original_sg_symbol_Hall '-P 2ybc '
_cod_original_sg_symbol_H-M 'P 2(1)/c'
_cod_database_code 8106914

loop_
_symmetry_equiv_pos_as_xyz
'x, y, z'
'-x, y+1/2, -z+1/2'
'-x, -y, -z'
'x, -y-1/2, z-1/2'

loop_
_atom_site_label
_atom_site_type_symbol
_atom_site_fract_x
_atom_site_fract_y
_atom_site_fract_z
_atom_site_U_iso_or_equiv
_atom_site_adp_type
_atom_site_occupancy
_atom_site_symmetry_multiplicity
_atom_site_calc_flag
_atom_site_refinement_flags
_atom_site_disorder_assembly
_atom_site_disorder_group
C1 C 0.7975(5) 0.5018(4) 0.6808(7) 0.0253(10) Uani 1 1 d . . .
C2 C 0.6101(3) 0.6890(7) 0.7398(5) 0.0416(9) Uani 1 1 d . . .
H2A H 0.6555 0.8092 0.8005 0.062 Uiso 1 1 calc R . .
H2B H 0.5655 0.6098 0.8203 0.062 Uiso 1 1 calc R . .
H2C H 0.5605 0.7600 0.6485 0.062 Uiso 1 1 calc R . .
Hg1 Hg 1.0000 0.5000 1.0000 0.03616(14) Uani 1 2 d S . .
N1 N 0.8253(3) 0.3092(5) 0.5971(4) 0.0354(7) Uani 1 1 d . . .
N2 N 0.7271(3) 0.2101(5) 0.5323(4) 0.0423(8) Uani 1 1 d . . .
N3 N 0.6402(3) 0.3334(5) 0.5724(4) 0.0373(7) Uani 1 1 d . . .
N4 N 0.6844(4) 0.5190(4) 0.6642(6) 0.0259(8) Uani 1 1 d . . .
S1 S 0.88535(8) 0.71497(15) 0.78528(12) 0.0344(2) Uani 1 1 d . . .

loop_
_atom_site_aniso_label
_atom_site_aniso_U_11
_atom_site_aniso_U_22
_atom_site_aniso_U_33
_atom_site_aniso_U_23
_atom_site_aniso_U_13
_atom_site_aniso_U_12
C1 0.022(2) 0.032(2) 0.021(2) 0.0053(11) -0.0026(19) 0.0009(12)
C2 0.029(2) 0.046(2) 0.049(2) -0.0074(19) 0.0026(18) 0.0111(17)
Hg1 0.02763(19) 0.0489(2) 0.02927(19) 0.00168(7) -0.01169(12) -0.00072(7)
N1 0.0268(17) 0.0397(16) 0.0391(16) -0.0070(14) -0.0005(13) 0.0058(14)
N2 0.036(2) 0.0400(17) 0.049(2) -0.0147(15) -0.0069(15) 0.0005(15)
N3 0.0275(18) 0.0424(17) 0.0397(17) -0.0069(15) -0.0088(13) -0.0029(14)
N4 0.020(2) 0.0306(18) 0.026(2) -0.0030(10) -0.0044(16) 0.0000(10)
S1 0.0325(5) 0.0358(5) 0.0322(4) 0.0070(4) -0.0122(4) -0.0103(4)

loop_
_atom_type_symbol
_atom_type_description
_atom_type_scat_dispersion_real
_atom_type_scat_dispersion_imag
_atom_type_scat_source
C C 0.0033 0.0016 'International Tables Vol C Tables 4.2.6.8 and 6.1.1.4'
H H 0.0000 0.0000 'International Tables Vol C Tables 4.2.6.8 and 6.1.1.4'
Hg Hg -2.3894 9.2266 'International Tables Vol C Tables 4.2.6.8 and 6.1.1.4'
N N 0.0061 0.0033 'International Tables Vol C Tables 4.2.6.8 and 6.1.1.4'
S S 0.1246 0.1234 'International Tables Vol C Tables 4.2.6.8 and 6.1.1.4'

loop_
_geom_angle_atom_site_label_1
_geom_angle_atom_site_label_2
_geom_angle_atom_site_label_3
_geom_angle
_geom_angle_site_symmetry_1
_geom_angle_site_symmetry_3
N1 C1 N4 107.7(4) . .
N1 C1 S1 129.3(4) . .
N4 C1 S1 122.9(3) . .
N4 C2 H2A 109.5 . .
N4 C2 H2B 109.5 . .
H2A C2 H2B 109.5 . .
N4 C2 H2C 109.5 . .
H2A C2 H2C 109.5 . .
H2B C2 H2C 109.5 . .
S1 Hg1 S1 180.0 3_767 .
C1 N1 N2 106.3(3) . .
N3 N2 N1 111.1(3) . .
N2 N3 N4 105.6(3) . .
C1 N4 N3 109.2(3) . .
C1 N4 C2 130.0(4) . .
N3 N4 C2 120.5(4) . .
C1 S1 Hg1 104.02(14) . .

loop_
_geom_bond_atom_site_label_1
_geom_bond_atom_site_label_2
_geom_bond_distance
_geom_bond_site_symmetry_2
C1 N1 1.324(4) .
C1 N4 1.334(7) .
C1 S1 1.740(5) .
C2 N4 1.459(5) .
C2 H2A 0.9600 .
C2 H2B 0.9600 .
C2 H2C 0.9600 .
Hg1 S1 2.3728(9) 3_767
Hg1 S1 2.3728(9) .
N1 N2 1.342(4) .
N2 N3 1.302(4) .
N3 N4 1.345(5) .

loop_
_geom_torsion_atom_site_label_1
_geom_torsion_atom_site_label_2
_geom_torsion_atom_site_label_3
_geom_torsion_atom_site_label_4
_geom_torsion
_geom_torsion_site_symmetry_1
_geom_torsion_site_symmetry_2
_geom_torsion_site_symmetry_3
_geom_torsion_site_symmetry_4
N4 C1 N1 N2 -0.8(4) . . . .
S1 C1 N1 N2 -176.9(3) . . . .
C1 N1 N2 N3 0.0(4) . . . .
N1 N2 N3 N4 0.7(4) . . . .
N1 C1 N4 N3 1.3(5) . . . .
S1 C1 N4 N3 177.7(3) . . . .
N1 C1 N4 C2 175.8(4) . . . .
S1 C1 N4 C2 -7.8(7) . . . .
N2 N3 N4 C1 -1.2(5) . . . .
N2 N3 N4 C2 -176.3(4) . . . .
N1 C1 S1 Hg1 -58.7(4) . . . .
N4 C1 S1 Hg1 125.6(4) . . . .
